data_7150201
loop_
_publ_author_name
'O'Leary, Jane'
'Formosa, Xavier'
'Skranc, Wolfgang'
'Wallis, John D.'

_publ_section_title
;
 Structural studies of peri-interactions and bond formation between
 electron-rich atomic centres and N-phenylcarboxamides or nitroalkenyl
 groups.
;
_journal_issue 18
_journal_name_full 'Organic &amp; biomolecular chemistry'
_journal_page_first 3273
_journal_page_last 3283
_journal_paper_doi 10.1039/b506045a
_journal_volume 3
_journal_year 2005
_chemical_formula_sum 'C26 H23 N3 O2'
_chemical_formula_weight 409.47
_chemical_melting_point 412
_chemical_name_systematic
;
N-(8-Dimethylamino-1-naphthoyl)-N,N-diphenylurea
;
_space_group_IT_number 2
_symmetry_cell_setting triclinic
_symmetry_space_group_name_Hall '-P 1'
_symmetry_space_group_name_H-M 'P -1'
_atom_sites_solution_hydrogens difmap
_atom_sites_solution_primary direct
_atom_sites_solution_secondary difmap
_audit_creation_method SHELXL-97
_cell_angle_alpha 85.4547(15)
_cell_angle_beta 68.6506(14)
_cell_angle_gamma 78.8152(15)
_cell_formula_units_Z 2
_cell_length_a 9.8308(2)
_cell_length_b 9.6640(3)
_cell_length_c 12.0688(3)
_cell_measurement_reflns_used 22049
_cell_measurement_temperature 120(2)
_cell_measurement_theta_max 27.56
_cell_measurement_theta_min 3.36
_cell_volume 1047.58(5)
_computing_cell_refinement
;
DENZO (Otwinowski & Minor, 1997 &
COLLECT (R.W.W. Hooft, 1998)
;
_computing_data_collection 'COLLECT (R.W.W. Hooft, 1998)'
_computing_data_reduction
;
DENZO (Otwinowski & Minor, 1997 &
COLLECT (R.W.W. Hooft, 1998)
;
_computing_structure_refinement 'SHELXL-97 (Sheldrick, 1997)'
_computing_structure_solution 'SHELXS-97 (Sheldrick, 1990)'
_diffrn_ambient_temperature 120(2)
_diffrn_detector_area_resol_mean 9.091
_diffrn_measured_fraction_theta_full 0.990
_diffrn_measured_fraction_theta_max 0.990
_diffrn_measurement_device_type 'Bruker-Nonius 95mm CCD camera on\k-goniostat'
_diffrn_measurement_method '\f & \w scans'
_diffrn_radiation_monochromator graphite
_diffrn_radiation_source 'Bruker-Nonius FR591 rotating anode'
_diffrn_radiation_type MoK\a
_diffrn_radiation_wavelength 0.71073
_diffrn_reflns_av_R_equivalents 0.0359
_diffrn_reflns_av_sigmaI/netI 0.0352
_diffrn_reflns_limit_h_max 12
_diffrn_reflns_limit_h_min -12
_diffrn_reflns_limit_k_max 12
_diffrn_reflns_limit_k_min -12
_diffrn_reflns_limit_l_max 15
_diffrn_reflns_limit_l_min -15
_diffrn_reflns_number 22049
_diffrn_reflns_theta_full 27.56
_diffrn_reflns_theta_max 27.56
_diffrn_reflns_theta_min 3.36
_exptl_absorpt_coefficient_mu 0.083
_exptl_absorpt_correction_T_max 1.00
_exptl_absorpt_correction_T_min 0.86
_exptl_absorpt_correction_type multi-scan
_exptl_absorpt_process_details
;
SADABS V2.10 (G.M. Sheldrick, 2003)
;
_exptl_crystal_colour colourless
_exptl_crystal_density_diffrn 1.298
_exptl_crystal_density_method 'not measured'
_exptl_crystal_description block
_exptl_crystal_F_000 432
_exptl_crystal_size_max 0.36
_exptl_crystal_size_mid 0.34
_exptl_crystal_size_min 0.30
_refine_diff_density_max 0.534
_refine_diff_density_min -0.630
_refine_diff_density_rms 0.215
_refine_ls_extinction_method none
_refine_ls_goodness_of_fit_ref 1.034
_refine_ls_hydrogen_treatment refall
_refine_ls_matrix_type full
_refine_ls_number_parameters 372
_refine_ls_number_reflns 4800
_refine_ls_number_restraints 0
_refine_ls_restrained_S_all 1.034
_refine_ls_R_factor_all 0.0741
_refine_ls_R_factor_gt 0.0511
_refine_ls_shift/su_max 0.009
_refine_ls_shift/su_mean 0.002
_refine_ls_structure_factor_coef Fsqd
_refine_ls_weighting_details 'calc w=1/[\s^2^(Fo^2^)+(0.0856P)^2^+0.0747P] where P=(Fo^2^+2Fc^2^)/3'
_refine_ls_weighting_scheme calc
_refine_ls_wR_factor_gt 0.1239
_refine_ls_wR_factor_ref 0.1357
_reflns_number_gt 3570
_reflns_number_total 4800
_reflns_threshold_expression >2sigma(I)
_cod_data_source_file b506045a.txt
_cod_data_source_block acylurea
_cod_original_sg_symbol_H-M P-1
_cod_database_code 7150201

loop_
_symmetry_equiv_pos_as_xyz
'x, y, z'
'-x, -y, -z'

loop_
_atom_site_label
_atom_site_type_symbol
_atom_site_fract_x
_atom_site_fract_y
_atom_site_fract_z
_atom_site_U_iso_or_equiv
_atom_site_adp_type
_atom_site_occupancy
_atom_site_symmetry_multiplicity
_atom_site_calc_flag
_atom_site_refinement_flags
_atom_site_disorder_assembly
_atom_site_disorder_group
O1 O 0.49141(11) 0.63251(11) 0.59303(8) 0.0306(3) Uani 1 1 d . . .
O2 O 0.26689(11) 0.54661(11) 0.94412(8) 0.0327(3) Uani 1 1 d . . .
N1 N 0.74503(13) 0.50949(12) 0.68436(10) 0.0306(3) Uani 1 1 d . . .
N2 N 0.42187(12) 0.66296(12) 0.79410(9) 0.0231(3) Uani 1 1 d . . .
N3 N 0.33014(12) 0.47080(12) 0.75465(10) 0.0251(3) Uani 1 1 d . . .
C1 C 0.81440(15) 0.62306(15) 0.69150(11) 0.0275(3) Uani 1 1 d . . .
C2 C 0.93763(17) 0.6063(2) 0.72324(14) 0.0407(4) Uani 1 1 d . . .
C3 C 1.01036(19) 0.7202(2) 0.71551(16) 0.0489(5) Uani 1 1 d . . .
C4 C 0.96324(17) 0.8483(2) 0.67406(14) 0.0414(4) Uani 1 1 d . . .
C5 C 0.77372(17) 1.00837(16) 0.61220(12) 0.0326(3) Uani 1 1 d . . .
C6 C 0.63946(18) 1.03429(16) 0.59783(12) 0.0329(3) Uani 1 1 d . . .
C7 C 0.55456(16) 0.92593(15) 0.62078(12) 0.0283(3) Uani 1 1 d . . .
C8 C 0.60750(14) 0.79243(14) 0.65257(11) 0.0224(3) Uani 1 1 d . . .
C9 C 0.75075(14) 0.76067(14) 0.66287(10) 0.0237(3) Uani 1 1 d . . .
C10 C 0.83024(15) 0.87367(16) 0.64783(11) 0.0288(3) Uani 1 1 d . . .
C11 C 0.50679(14) 0.68520(14) 0.67600(11) 0.0237(3) Uani 1 1 d . . .
C12 C 0.41839(14) 0.75027(14) 0.88814(11) 0.0229(3) Uani 1 1 d . . .
C13 C 0.51259(15) 0.70762(16) 0.95115(11) 0.0272(3) Uani 1 1 d . . .
C14 C 0.49849(17) 0.78848(17) 1.04607(12) 0.0327(3) Uani 1 1 d . . .
C15 C 0.39056(17) 0.90818(16) 1.07828(13) 0.0349(4) Uani 1 1 d . . .
C16 C 0.29760(16) 0.95031(16) 1.01474(13) 0.0334(3) Uani 1 1 d . . .
C17 C 0.31135(15) 0.87143(15) 0.91879(12) 0.0280(3) Uani 1 1 d . . .
C18 C 0.79173(18) 0.46154(17) 0.56134(13) 0.0330(3) Uani 1 1 d . . .
C19 C 0.7619(3) 0.38707(19) 0.76079(15) 0.0516(5) Uani 1 1 d . . .
C20 C 0.33277(14) 0.55546(14) 0.83766(11) 0.0234(3) Uani 1 1 d . . .
C21 C 0.24491(14) 0.36180(14) 0.77677(11) 0.0231(3) Uani 1 1 d . . .
C22 C 0.26860(15) 0.27845(15) 0.68002(12) 0.0256(3) Uani 1 1 d . . .
C23 C 0.18584(16) 0.17363(16) 0.69257(13) 0.0308(3) Uani 1 1 d . . .
C24 C 0.07888(16) 0.14979(16) 0.80189(13) 0.0320(3) Uani 1 1 d . . .
C25 C 0.05626(16) 0.23226(16) 0.89768(13) 0.0318(3) Uani 1 1 d . . .
C26 C 0.13799(15) 0.33828(15) 0.88684(12) 0.0282(3) Uani 1 1 d . . .
HN3 H 0.382(2) 0.4915(19) 0.6777(18) 0.049(5) Uiso 1 1 d . . .
H2 H 0.9755(19) 0.5177(19) 0.7483(15) 0.044(5) Uiso 1 1 d . . .
H3 H 1.102(2) 0.705(2) 0.7316(19) 0.070(6) Uiso 1 1 d . . .
H4 H 1.016(2) 0.9277(19) 0.6636(16) 0.046(5) Uiso 1 1 d . . .
H5 H 0.833(2) 1.0847(19) 0.5978(15) 0.045(5) Uiso 1 1 d . . .
H6 H 0.5958(19) 1.1281(19) 0.5747(16) 0.045(5) Uiso 1 1 d . . .
H7 H 0.4542(18) 0.9471(16) 0.6155(13) 0.031(4) Uiso 1 1 d . . .
H13 H 0.5867(17) 0.6202(17) 0.9304(14) 0.031(4) Uiso 1 1 d . . .
H14 H 0.5632(18) 0.7564(17) 1.0912(15) 0.036(4) Uiso 1 1 d . . .
H15 H 0.3856(18) 0.9636(17) 1.1453(16) 0.040(4) Uiso 1 1 d . . .
H16 H 0.226(2) 1.0383(19) 1.0345(16) 0.047(5) Uiso 1 1 d . . .
H17 H 0.2466(17) 0.9009(17) 0.8719(14) 0.032(4) Uiso 1 1 d . . .
H18A H 0.7906(16) 0.5442(17) 0.5071(14) 0.029(4) Uiso 1 1 d . . .
H18B H 0.895(2) 0.4033(18) 0.5375(16) 0.045(5) Uiso 1 1 d . . .
H18C H 0.720(2) 0.4002(18) 0.5550(15) 0.044(5) Uiso 1 1 d . . .
H19A H 0.742(2) 0.4185(19) 0.8448(18) 0.047(5) Uiso 1 1 d . . .
H19B H 0.692(3) 0.320(3) 0.761(2) 0.079(7) Uiso 1 1 d . . .
H19C H 0.863(2) 0.331(2) 0.7328(18) 0.062(6) Uiso 1 1 d . . .
H22 H 0.3402(17) 0.2984(16) 0.6038(14) 0.029(4) Uiso 1 1 d . . .
H23 H 0.2017(18) 0.1150(18) 0.6226(16) 0.041(4) Uiso 1 1 d . . .
H24 H 0.0174(18) 0.0761(17) 0.8096(14) 0.036(4) Uiso 1 1 d . . .
H25 H -0.0208(18) 0.2182(17) 0.9736(15) 0.037(4) Uiso 1 1 d . . .
H26 H 0.1193(18) 0.3968(17) 0.9543(15) 0.035(4) Uiso 1 1 d . . .

loop_
_atom_site_aniso_label
_atom_site_aniso_U_11
_atom_site_aniso_U_22
_atom_site_aniso_U_33
_atom_site_aniso_U_23
_atom_site_aniso_U_13
_atom_site_aniso_U_12
O1 0.0343(5) 0.0401(6) 0.0191(5) 0.0012(4) -0.0070(4) -0.0158(4)
O2 0.0392(6) 0.0368(6) 0.0195(5) -0.0013(4) -0.0022(4) -0.0168(4)
N1 0.0336(6) 0.0263(6) 0.0221(6) 0.0036(5) -0.0006(5) -0.0024(5)
N2 0.0220(5) 0.0273(6) 0.0183(5) 0.0003(4) -0.0045(4) -0.0063(4)
N3 0.0255(6) 0.0300(6) 0.0184(6) 0.0002(5) -0.0040(5) -0.0095(5)
C1 0.0252(7) 0.0349(8) 0.0161(6) -0.0016(5) -0.0020(5) -0.0007(6)
C2 0.0312(8) 0.0542(11) 0.0311(8) -0.0056(7) -0.0120(7) 0.0093(8)
C3 0.0294(8) 0.0760(14) 0.0447(10) -0.0193(9) -0.0191(7) 0.0013(8)
C4 0.0292(8) 0.0598(12) 0.0370(8) -0.0183(8) -0.0071(7) -0.0142(8)
C5 0.0421(8) 0.0320(8) 0.0223(7) -0.0062(6) -0.0030(6) -0.0175(7)
C6 0.0474(9) 0.0244(8) 0.0230(7) 0.0006(6) -0.0076(6) -0.0075(7)
C7 0.0307(8) 0.0312(8) 0.0215(7) 0.0016(5) -0.0085(6) -0.0045(6)
C8 0.0253(6) 0.0260(7) 0.0143(6) 0.0002(5) -0.0046(5) -0.0059(5)
C9 0.0236(6) 0.0314(8) 0.0132(6) -0.0015(5) -0.0019(5) -0.0066(5)
C10 0.0291(7) 0.0377(8) 0.0179(6) -0.0086(6) -0.0024(5) -0.0109(6)
C11 0.0231(6) 0.0273(7) 0.0189(6) 0.0020(5) -0.0060(5) -0.0042(5)
C12 0.0224(6) 0.0259(7) 0.0171(6) 0.0002(5) -0.0012(5) -0.0084(5)
C13 0.0276(7) 0.0326(8) 0.0202(6) 0.0032(6) -0.0057(5) -0.0093(6)
C14 0.0396(8) 0.0406(9) 0.0214(7) 0.0048(6) -0.0106(6) -0.0182(7)
C15 0.0448(9) 0.0355(9) 0.0217(7) -0.0027(6) -0.0013(6) -0.0210(7)
C16 0.0325(8) 0.0273(8) 0.0315(8) -0.0036(6) 0.0020(6) -0.0098(6)
C17 0.0239(7) 0.0300(8) 0.0275(7) 0.0008(6) -0.0046(6) -0.0085(6)
C18 0.0356(8) 0.0296(8) 0.0268(7) -0.0014(6) -0.0035(6) -0.0042(7)
C19 0.0712(13) 0.0345(10) 0.0279(9) 0.0071(7) -0.0018(8) 0.0053(9)
C20 0.0207(6) 0.0247(7) 0.0227(7) 0.0013(5) -0.0058(5) -0.0036(5)
C21 0.0201(6) 0.0248(7) 0.0236(6) 0.0022(5) -0.0075(5) -0.0039(5)
C22 0.0233(7) 0.0304(8) 0.0214(7) 0.0001(5) -0.0068(5) -0.0035(5)
C23 0.0299(7) 0.0335(8) 0.0291(7) -0.0054(6) -0.0096(6) -0.0056(6)
C24 0.0285(7) 0.0325(8) 0.0357(8) -0.0010(6) -0.0097(6) -0.0105(6)
C25 0.0269(7) 0.0380(9) 0.0268(7) 0.0003(6) -0.0026(6) -0.0113(6)
C26 0.0268(7) 0.0322(8) 0.0235(7) -0.0028(6) -0.0044(6) -0.0079(6)

loop_
_atom_type_symbol
_atom_type_description
_atom_type_scat_dispersion_real
_atom_type_scat_dispersion_imag
_atom_type_scat_source
C C 0.0033 0.0016 'International Tables Vol C Tables 4.2.6.8 and 6.1.1.4'
H H 0.0000 0.0000 'International Tables Vol C Tables 4.2.6.8 and 6.1.1.4'
N N 0.0061 0.0033 'International Tables Vol C Tables 4.2.6.8 and 6.1.1.4'
O O 0.0106 0.0060 'International Tables Vol C Tables 4.2.6.8 and 6.1.1.4'

loop_
_geom_angle_atom_site_label_1
_geom_angle_atom_site_label_2
_geom_angle_atom_site_label_3
_geom_angle
_geom_angle_site_symmetry_1
_geom_angle_site_symmetry_3
_geom_angle_publ_flag
C1 N1 C19 116.27(14) . . ?
C1 N1 C18 111.71(11) . . ?
C19 N1 C18 108.87(12) . . ?
C11 N2 C20 125.93(11) . . ?
C11 N2 C12 121.09(11) . . ?
C20 N2 C12 112.97(10) . . ?
C20 N3 C21 125.78(11) . . ?
C2 C1 N1 123.60(14) . . ?
C2 C1 C9 119.51(14) . . ?
N1 C1 C9 116.89(12) . . ?
C1 C2 C3 120.55(16) . . ?
C4 C3 C2 121.03(15) . . ?
C3 C4 C10 120.45(16) . . ?
C6 C5 C10 120.85(13) . . ?
C5 C6 C7 119.78(14) . . ?
C8 C7 C6 121.07(13) . . ?
C7 C8 C9 120.28(12) . . ?
C7 C8 C11 116.56(12) . . ?
C9 C8 C11 123.16(12) . . ?
C10 C9 C1 119.05(12) . . ?
C10 C9 C8 117.82(12) . . ?
C1 C9 C8 123.09(12) . . ?
C5 C10 C9 119.91(13) . . ?
C5 C10 C4 121.51(14) . . ?
C9 C10 C4 118.53(14) . . ?
O1 C11 N2 122.56(12) . . ?
O1 C11 C8 120.42(11) . . ?
N2 C11 C8 116.61(11) . . ?
C13 C12 C17 120.99(12) . . ?
C13 C12 N2 120.57(12) . . ?
C17 C12 N2 118.27(12) . . ?
C12 C13 C14 118.90(14) . . ?
C15 C14 C13 120.42(14) . . ?
C16 C15 C14 120.31(14) . . ?
C15 C16 C17 119.95(14) . . ?
C12 C17 C16 119.41(14) . . ?
O2 C20 N3 125.29(12) . . ?
O2 C20 N2 118.61(12) . . ?
N3 C20 N2 116.10(11) . . ?
C22 C21 C26 119.65(13) . . ?
C22 C21 N3 116.51(11) . . ?
C26 C21 N3 123.81(12) . . ?
C23 C22 C21 120.29(12) . . ?
C22 C23 C24 120.39(13) . . ?
C25 C24 C23 119.11(14) . . ?
C24 C25 C26 121.38(13) . . ?
C25 C26 C21 119.18(13) . . ?

loop_
_geom_bond_atom_site_label_1
_geom_bond_atom_site_label_2
_geom_bond_distance
_geom_bond_site_symmetry_2
_geom_bond_publ_flag
O1 C11 1.2271(16) . ?
O2 C20 1.2149(16) . ?
N1 C1 1.4231(19) . ?
N1 C19 1.463(2) . ?
N1 C18 1.4697(19) . ?
N2 C11 1.3890(16) . ?
N2 C20 1.4332(17) . ?
N2 C12 1.4538(16) . ?
N3 C20 1.3530(17) . ?
N3 C21 1.4205(17) . ?
C1 C2 1.376(2) . ?
C1 C9 1.429(2) . ?
C2 C3 1.404(3) . ?
C3 C4 1.358(3) . ?
C4 C10 1.426(2) . ?
C5 C6 1.366(2) . ?
C5 C10 1.412(2) . ?
C6 C7 1.412(2) . ?
C7 C8 1.3744(19) . ?
C8 C9 1.4306(18) . ?
C8 C11 1.5106(18) . ?
C9 C10 1.4256(19) . ?
C12 C13 1.3860(19) . ?
C12 C17 1.386(2) . ?
C13 C14 1.388(2) . ?
C14 C15 1.382(2) . ?
C15 C16 1.380(2) . ?
C16 C17 1.388(2) . ?
C21 C22 1.3946(19) . ?
C21 C26 1.3961(18) . ?
C22 C23 1.384(2) . ?
C23 C24 1.391(2) . ?
C24 C25 1.383(2) . ?
C25 C26 1.391(2) . ?

loop_
_cod_related_entry_id
_cod_related_entry_database
_cod_related_entry_code
1 ChemSpider 9677220
